data_7012874
loop_
_publ_author_name
'Randolf D. K\"ohn'
'Zhida Pan'
'Mary F. Mahon'
'Gabriele Kociok-K\"ohn'

_publ_section_title
;
 Coordination chemistry of copper-(I) and -(II) with 2-pyridylmethyl
 substituted triazacyclohexanes
;
_journal_issue 11
_journal_name_full 'Dalton Trans.'
_journal_page_first 2269
_journal_page_last 2275
_journal_paper_doi 10.1039/b302037a
_journal_year 2003
_chemical_formula_moiety 'C21 H24 Cl2 Cu N6'
_chemical_formula_sum 'C21 H24 Cl2 Cu N6'
_chemical_formula_weight 494.90
_space_group_IT_number 14
_symmetry_cell_setting monoclinic
_symmetry_space_group_name_Hall '-P 2yn'
_symmetry_space_group_name_H-M 'P 1 21/n 1'
_atom_sites_solution_hydrogens geom
_atom_sites_solution_primary direct
_atom_sites_solution_secondary difmap
_audit_creation_method SHELXL-97
_cell_angle_alpha 90.00
_cell_angle_beta 90.0570(7)
_cell_angle_gamma 90.00
_cell_formula_units_Z 4
_cell_length_a 8.56100(10)
_cell_length_b 15.7360(3)
_cell_length_c 15.8740(2)
_cell_measurement_reflns_used 21162
_cell_measurement_temperature 150(2)
_cell_measurement_theta_max 27.5
_cell_measurement_theta_min 2.91
_cell_volume 2138.48(5)
_computing_cell_refinement 'Collect, Nonius program suite version 1.9 (1997)'
_computing_data_collection 'Collect, Nonius program suite version 1.9 (1997)'
_computing_data_reduction 'Denzo and Scalepack (Otwinowski & Minor, 1997)'
_computing_molecular_graphics 'ORTEP3 for Windows - L. J. Farrugia, J. Appl. Crystallogr. 1997, 30, 565'
_computing_publication_material 'SHELX97-2, G. M. Sheldrick'
_computing_structure_refinement
;
SHELX97-2 Program for Crystal Structure Analysis. G. M. Sheldrick,
Institut f. Anorg. Chemie der Universit\"at, Tammanstrasse 4, 
D-3400 G\"ottingen, Germany, 1998.
;
_computing_structure_solution
; 
SIR97- Altomare A., Burla M.C., Camalli M., Cascarano G.L., Giacovazzo C. , 
Guagliardi A., Moliterni A.G.G., Polidori G.,Spagna R. 
(1999) J. Appl. Cryst. 32, 115-119.
;
_diffrn_ambient_temperature 150(2)
_diffrn_measured_fraction_theta_full 0.993
_diffrn_measured_fraction_theta_max 0.993
_diffrn_measurement_device_type 'Nonius Kappa CCD'
_diffrn_measurement_method \f-rotation
_diffrn_radiation_monochromator graphite
_diffrn_radiation_source 'fine-focus sealed tube'
_diffrn_radiation_type MoK\a
_diffrn_radiation_wavelength 0.71073
_diffrn_reflns_av_R_equivalents 0.0592
_diffrn_reflns_av_sigmaI/netI 0.0306
_diffrn_reflns_limit_h_max 11
_diffrn_reflns_limit_h_min -11
_diffrn_reflns_limit_k_max 20
_diffrn_reflns_limit_k_min -20
_diffrn_reflns_limit_l_max 20
_diffrn_reflns_limit_l_min -20
_diffrn_reflns_number 31384
_diffrn_reflns_theta_full 27.53
_diffrn_reflns_theta_max 27.53
_diffrn_reflns_theta_min 4.35
_diffrn_standards_decay_% 0
_exptl_absorpt_coefficient_mu 1.293
_exptl_absorpt_correction_T_max 0.8007
_exptl_absorpt_correction_T_min 0.7821
_exptl_absorpt_correction_type empirical
_exptl_crystal_colour green
_exptl_crystal_density_diffrn 1.537
_exptl_crystal_density_meas ?
_exptl_crystal_density_method .
_exptl_crystal_description rhombohedral
_exptl_crystal_F_000 1020
_exptl_crystal_size_max 0.20
_exptl_crystal_size_mid 0.18
_exptl_crystal_size_min 0.18
_refine_diff_density_max 0.717
_refine_diff_density_min -0.511
_refine_diff_density_rms 0.064
_refine_ls_extinction_method none
_refine_ls_goodness_of_fit_ref 1.037
_refine_ls_hydrogen_treatment mixed
_refine_ls_matrix_type full
_refine_ls_number_parameters 271
_refine_ls_number_reflns 4893
_refine_ls_number_restraints 0
_refine_ls_restrained_S_all 1.037
_refine_ls_R_factor_all 0.0368
_refine_ls_R_factor_gt 0.0306
_refine_ls_shift/su_max 0.002
_refine_ls_shift/su_mean 0.000
_refine_ls_structure_factor_coef Fsqd
_refine_ls_weighting_details 'calc w=1/[\s^2^(Fo^2^)+(0.0372P)^2^+1.4344P] where P=(Fo^2^+2Fc^2^)/3'
_refine_ls_weighting_scheme calc
_refine_ls_wR_factor_gt 0.0755
_refine_ls_wR_factor_ref 0.0793
_reflns_number_gt 4305
_reflns_number_total 4893
_reflns_threshold_expression >2sigma(I)
_cod_data_source_file b302037a.txt
_cod_data_source_block pan12
_cod_database_code 7012874

loop_
_symmetry_equiv_pos_as_xyz
'x, y, z'
'-x+1/2, y+1/2, -z+1/2'
'-x, -y, -z'
'x-1/2, -y-1/2, z-1/2'

loop_
_atom_site_label
_atom_site_type_symbol
_atom_site_fract_x
_atom_site_fract_y
_atom_site_fract_z
_atom_site_U_iso_or_equiv
_atom_site_adp_type
_atom_site_occupancy
_atom_site_symmetry_multiplicity
_atom_site_calc_flag
_atom_site_refinement_flags
_atom_site_disorder_assembly
_atom_site_disorder_group
Cu Cu 0.62391(2) 0.178761(13) 1.035637(13) 0.01698(7) Uani 1 1 d . . .
Cl1 Cl 0.65412(5) 0.31179(3) 1.11715(3) 0.02482(11) Uani 1 1 d . . .
Cl2 Cl 0.38457(5) 0.11788(4) 1.06698(3) 0.03376(13) Uani 1 1 d . . .
C1 C 0.9036(2) 0.26321(11) 0.93394(11) 0.0207(3) Uani 1 1 d . . .
H1A H 0.8816 0.3147 0.9678 0.025 Uiso 1 1 calc R . .
H1B H 1.0178 0.2603 0.9248 0.025 Uiso 1 1 calc R . .
N1 N 0.82565(17) 0.27073(9) 0.85275(9) 0.0200(3) Uani 1 1 d . . .
C11 C 0.8916(2) 0.34238(12) 0.80586(12) 0.0250(4) Uani 1 1 d . . .
H11A H 0.8431 0.3445 0.7493 0.030 Uiso 1 1 calc R . .
H11B H 1.0050 0.3329 0.7982 0.030 Uiso 1 1 calc R . .
C12 C 0.8672(2) 0.42670(12) 0.84898(12) 0.0240(4) Uani 1 1 d . . .
N11 N 0.9956(2) 0.47225(12) 0.86434(11) 0.0310(4) Uani 1 1 d . . .
C13 C 0.7005(3) 0.53550(15) 0.90381(17) 0.0406(5) Uani 1 1 d . . .
H13 H 0.5997 0.5569 0.9170 0.049 Uiso 1 1 calc R . .
C14 C 0.8347(3) 0.58397(14) 0.91861(14) 0.0374(5) Uani 1 1 d . . .
H14 H 0.8270 0.6396 0.9416 0.045 Uiso 1 1 calc R . .
C15 C 0.9758(3) 0.55012(15) 0.89956(13) 0.0346(5) Uani 1 1 d . . .
H15 H 1.0664 0.5829 0.9116 0.041 Uiso 1 1 calc R . .
C16 C 0.7191(2) 0.45521(14) 0.86925(15) 0.0356(5) Uani 1 1 d . . .
H16 H 0.6308 0.4200 0.8596 0.043 Uiso 1 1 calc R . .
C2 C 0.8490(2) 0.19266(12) 0.80269(12) 0.0235(4) Uani 1 1 d . . .
H2A H 0.7912 0.1975 0.7488 0.028 Uiso 1 1 calc R . .
H2B H 0.9613 0.1861 0.7895 0.028 Uiso 1 1 calc R . .
N2 N 0.79488(18) 0.11871(10) 0.84815(10) 0.0218(3) Uani 1 1 d . . .
C21 C 0.6247(2) 0.10612(12) 0.84895(12) 0.0227(4) Uani 1 1 d . . .
H21A H 0.5996 0.0666 0.8955 0.027 Uiso 1 1 calc R . .
H21B H 0.5950 0.0775 0.7957 0.027 Uiso 1 1 calc R . .
C22 C 0.5227(2) 0.18387(11) 0.85866(11) 0.0206(3) Uani 1 1 d . . .
N21 N 0.52059(16) 0.22536(10) 0.93325(9) 0.0193(3) Uani 1 1 d . . .
C23 C 0.4312(2) 0.29439(12) 0.94202(12) 0.0222(4) Uani 1 1 d . . .
H23 H 0.4329 0.3238 0.9943 0.027 Uiso 1 1 calc R . .
C24 C 0.3360(2) 0.32488(13) 0.87793(12) 0.0258(4) Uani 1 1 d . . .
H24 H 0.2740 0.3743 0.8858 0.031 Uiso 1 1 calc R . .
C25 C 0.3341(2) 0.28112(13) 0.80221(12) 0.0265(4) Uani 1 1 d . . .
H25 H 0.2681 0.2992 0.7575 0.032 Uiso 1 1 calc R . .
C26 C 0.4290(2) 0.21108(13) 0.79239(12) 0.0246(4) Uani 1 1 d . . .
H26 H 0.4304 0.1814 0.7403 0.030 Uiso 1 1 calc R . .
C3 C 0.8753(2) 0.11050(11) 0.92684(11) 0.0210(3) Uani 1 1 d . . .
H3A H 0.9883 0.1026 0.9160 0.025 Uiso 1 1 calc R . .
H3B H 0.8367 0.0594 0.9566 0.025 Uiso 1 1 calc R . .
N3 N 0.85268(16) 0.18693(9) 0.98196(9) 0.0173(3) Uani 1 1 d . . .
C31 C 0.9574(2) 0.18098(11) 1.05613(11) 0.0203(3) Uani 1 1 d . . .
H31A H 0.9607 0.2364 1.0856 0.024 Uiso 1 1 calc R . .
H31B H 1.0647 0.1670 1.0375 0.024 Uiso 1 1 calc R . .
C32 C 0.8995(2) 0.11357(11) 1.11515(11) 0.0190(3) Uani 1 1 d . . .
N31 N 0.74240(17) 0.10395(9) 1.11700(9) 0.0188(3) Uani 1 1 d . . .
C33 C 0.6812(2) 0.04750(12) 1.17122(11) 0.0227(4) Uani 1 1 d . . .
H33 H 0.5709 0.0412 1.1735 0.027 Uiso 1 1 calc R . .
C34 C 0.7731(2) -0.00191(12) 1.22408(12) 0.0249(4) Uani 1 1 d . . .
H34 H 0.7266 -0.0411 1.2620 0.030 Uiso 1 1 calc R . .
C35 C 0.9334(2) 0.00705(12) 1.22047(12) 0.0254(4) Uani 1 1 d . . .
H35 H 0.9987 -0.0267 1.2554 0.031 Uiso 1 1 calc R . .
C36 C 0.9982(2) 0.06565(12) 1.16551(11) 0.0232(4) Uani 1 1 d . . .
H36 H 1.1082 0.0728 1.1624 0.028 Uiso 1 1 calc R . .

loop_
_atom_site_aniso_label
_atom_site_aniso_U_11
_atom_site_aniso_U_22
_atom_site_aniso_U_33
_atom_site_aniso_U_23
_atom_site_aniso_U_13
_atom_site_aniso_U_12
Cu 0.01493(11) 0.01986(12) 0.01614(11) 0.00067(8) -0.00022(8) 0.00051(7)
Cl1 0.0272(2) 0.0249(2) 0.0224(2) -0.00564(16) -0.00390(16) 0.00415(16)
Cl2 0.0174(2) 0.0464(3) 0.0375(3) 0.0170(2) 0.00091(18) -0.00311(19)
C1 0.0212(8) 0.0197(8) 0.0212(8) 0.0015(7) 0.0011(6) -0.0026(6)
N1 0.0228(7) 0.0193(7) 0.0179(7) 0.0013(6) 0.0024(5) -0.0017(6)
C11 0.0275(9) 0.0233(9) 0.0241(9) 0.0038(7) 0.0051(7) -0.0015(7)
C12 0.0284(9) 0.0222(9) 0.0213(9) 0.0052(7) 0.0014(7) -0.0006(7)
N11 0.0308(9) 0.0325(9) 0.0296(9) -0.0007(7) 0.0040(7) -0.0048(7)
C13 0.0326(11) 0.0341(12) 0.0551(14) -0.0108(10) -0.0028(10) 0.0045(9)
C14 0.0486(13) 0.0271(11) 0.0366(12) -0.0075(9) 0.0000(10) -0.0021(9)
C15 0.0352(11) 0.0389(12) 0.0296(10) -0.0059(9) 0.0054(8) -0.0168(9)
C16 0.0264(10) 0.0305(11) 0.0498(13) -0.0059(10) -0.0038(9) -0.0022(8)
C2 0.0250(9) 0.0242(9) 0.0212(9) -0.0016(7) 0.0046(7) 0.0005(7)
N2 0.0235(7) 0.0205(7) 0.0213(7) -0.0015(6) 0.0023(6) -0.0003(6)
C21 0.0261(9) 0.0205(9) 0.0214(8) -0.0024(7) -0.0015(7) -0.0028(7)
C22 0.0193(8) 0.0232(9) 0.0193(8) 0.0002(7) -0.0006(6) -0.0053(6)
N21 0.0160(7) 0.0230(7) 0.0189(7) 0.0007(6) -0.0005(5) -0.0013(6)
C23 0.0190(8) 0.0253(9) 0.0224(9) -0.0006(7) 0.0007(7) 0.0016(7)
C24 0.0201(9) 0.0297(10) 0.0276(10) 0.0052(8) 0.0000(7) 0.0023(7)
C25 0.0221(9) 0.0351(10) 0.0225(9) 0.0080(8) -0.0031(7) -0.0016(8)
C26 0.0259(9) 0.0289(10) 0.0191(8) 0.0018(7) -0.0039(7) -0.0050(7)
C3 0.0221(8) 0.0188(8) 0.0221(9) -0.0031(7) 0.0035(6) 0.0035(7)
N3 0.0173(7) 0.0173(7) 0.0173(7) -0.0002(5) 0.0005(5) -0.0007(5)
C31 0.0165(8) 0.0236(9) 0.0207(8) 0.0011(7) -0.0013(6) 0.0000(6)
C32 0.0191(8) 0.0194(8) 0.0185(8) -0.0031(6) 0.0011(6) 0.0014(6)
N31 0.0175(7) 0.0194(7) 0.0193(7) -0.0008(6) 0.0006(5) -0.0004(5)
C33 0.0227(9) 0.0223(9) 0.0231(9) 0.0013(7) 0.0006(7) -0.0020(7)
C34 0.0326(10) 0.0198(9) 0.0222(9) 0.0028(7) 0.0018(7) -0.0011(7)
C35 0.0303(10) 0.0232(9) 0.0227(9) -0.0002(7) -0.0013(7) 0.0078(7)
C36 0.0206(8) 0.0263(9) 0.0227(9) -0.0016(7) -0.0007(7) 0.0050(7)

loop_
_atom_type_symbol
_atom_type_description
_atom_type_scat_dispersion_real
_atom_type_scat_dispersion_imag
_atom_type_scat_source
C C 0.0033 0.0016 'International Tables Vol C Tables 4.2.6.8 and 6.1.1.4'
H H 0.0000 0.0000 'International Tables Vol C Tables 4.2.6.8 and 6.1.1.4'
N N 0.0061 0.0033 'International Tables Vol C Tables 4.2.6.8 and 6.1.1.4'
Cu Cu 0.3201 1.2651 'International Tables Vol C Tables 4.2.6.8 and 6.1.1.4'
Cl Cl 0.1484 0.1585 'International Tables Vol C Tables 4.2.6.8 and 6.1.1.4'

loop_
_geom_angle_atom_site_label_1
_geom_angle_atom_site_label_2
_geom_angle_atom_site_label_3
_geom_angle
_geom_angle_site_symmetry_1
_geom_angle_site_symmetry_3
_geom_angle_publ_flag
N21 Cu N31 163.66(6) . . ?
N21 Cu N3 93.38(6) . . ?
N31 Cu N3 80.24(6) . . ?
N21 Cu Cl2 86.29(4) . . ?
N31 Cu Cl2 93.75(4) . . ?
N3 Cu Cl2 156.96(4) . . ?
N21 Cu Cl1 99.30(5) . . ?
N31 Cu Cl1 96.12(4) . . ?
N3 Cu Cl1 93.56(4) . . ?
Cl2 Cu Cl1 109.24(2) . . ?
N1 C1 N3 112.66(14) . . ?
N1 C1 H1A 109.1 . . ?
N3 C1 H1A 109.1 . . ?
N1 C1 H1B 109.1 . . ?
N3 C1 H1B 109.1 . . ?
H1A C1 H1B 107.8 . . ?
C1 N1 C11 109.63(14) . . ?
C1 N1 C2 110.30(14) . . ?
C11 N1 C2 108.33(14) . . ?
N1 C11 C12 113.14(15) . . ?
N1 C11 H11A 108.9 . . ?
C12 C11 H11A 108.9 . . ?
N1 C11 H11B 108.9 . . ?
C12 C11 H11B 108.9 . . ?
H11A C11 H11B 107.8 . . ?
N11 C12 C16 122.58(19) . . ?
N11 C12 C11 116.15(17) . . ?
C16 C12 C11 121.25(18) . . ?
C12 N11 C15 117.17(18) . . ?
C16 C13 C14 117.9(2) . . ?
C16 C13 H13 121.0 . . ?
C14 C13 H13 121.0 . . ?
C15 C14 C13 118.7(2) . . ?
C15 C14 H14 120.6 . . ?
C13 C14 H14 120.6 . . ?
C14 C15 N11 123.94(19) . . ?
C14 C15 H15 118.0 . . ?
N11 C15 H15 118.0 . . ?
C12 C16 C13 119.6(2) . . ?
C12 C16 H16 120.2 . . ?
C13 C16 H16 120.2 . . ?
N2 C2 N1 110.94(14) . . ?
N2 C2 H2A 109.5 . . ?
N1 C2 H2A 109.5 . . ?
N2 C2 H2B 109.5 . . ?
N1 C2 H2B 109.5 . . ?
H2A C2 H2B 108.0 . . ?
C3 N2 C2 110.74(15) . . ?
C3 N2 C21 117.14(15) . . ?
C2 N2 C21 115.51(15) . . ?
N2 C21 C22 117.67(15) . . ?
N2 C21 H21A 107.9 . . ?
C22 C21 H21A 107.9 . . ?
N2 C21 H21B 107.9 . . ?
C22 C21 H21B 107.9 . . ?
H21A C21 H21B 107.2 . . ?
N21 C22 C26 120.37(17) . . ?
N21 C22 C21 119.25(16) . . ?
C26 C22 C21 120.36(16) . . ?
C23 N21 C22 119.48(15) . . ?
C23 N21 Cu 117.95(12) . . ?
C22 N21 Cu 122.07(12) . . ?
N21 C23 C24 122.71(17) . . ?
N21 C23 H23 118.6 . . ?
C24 C23 H23 118.6 . . ?
C25 C24 C23 118.06(18) . . ?
C25 C24 H24 121.0 . . ?
C23 C24 H24 121.0 . . ?
C26 C25 C24 119.29(17) . . ?
C26 C25 H25 120.4 . . ?
C24 C25 H25 120.4 . . ?
C25 C26 C22 120.05(18) . . ?
C25 C26 H26 120.0 . . ?
C22 C26 H26 120.0 . . ?
N2 C3 N3 111.98(14) . . ?
N2 C3 H3A 109.2 . . ?
N3 C3 H3A 109.2 . . ?
N2 C3 H3B 109.2 . . ?
N3 C3 H3B 109.2 . . ?
H3A C3 H3B 107.9 . . ?
C31 N3 C1 106.31(13) . . ?
C31 N3 C3 109.53(13) . . ?
C1 N3 C3 108.06(14) . . ?
C31 N3 Cu 103.47(10) . . ?
C1 N3 Cu 121.40(11) . . ?
C3 N3 Cu 107.63(10) . . ?
N3 C31 C32 109.92(14) . . ?
N3 C31 H31A 109.7 . . ?
C32 C31 H31A 109.7 . . ?
N3 C31 H31B 109.7 . . ?
C32 C31 H31B 109.7 . . ?
H31A C31 H31B 108.2 . . ?
N31 C32 C36 122.14(17) . . ?
N31 C32 C31 114.95(15) . . ?
C36 C32 C31 122.90(16) . . ?
C33 N31 C32 118.43(15) . . ?
C33 N31 Cu 126.79(12) . . ?
C32 N31 Cu 114.78(12) . . ?
N31 C33 C34 122.43(17) . . ?
N31 C33 H33 118.8 . . ?
C34 C33 H33 118.8 . . ?
C35 C34 C33 118.73(17) . . ?
C35 C34 H34 120.6 . . ?
C33 C34 H34 120.6 . . ?
C34 C35 C36 119.53(17) . . ?
C34 C35 H35 120.2 . . ?
C36 C35 H35 120.2 . . ?
C35 C36 C32 118.73(17) . . ?
C35 C36 H36 120.6 . . ?
C32 C36 H36 120.6 . . ?

loop_
_geom_bond_atom_site_label_1
_geom_bond_atom_site_label_2
_geom_bond_distance
_geom_bond_site_symmetry_2
_geom_bond_publ_flag
Cu N21 1.9896(14) . ?
Cu N31 2.0200(15) . ?
Cu N3 2.1405(15) . ?
Cu Cl2 2.3164(5) . ?
Cu Cl1 2.4743(5) . ?
C1 N1 1.455(2) . ?
C1 N3 1.487(2) . ?
C1 H1A 0.9900 . ?
C1 H1B 0.9900 . ?
N1 C11 1.465(2) . ?
N1 C2 1.477(2) . ?
C11 C12 1.508(3) . ?
C11 H11A 0.9900 . ?
C11 H11B 0.9900 . ?
C12 N11 1.335(3) . ?
C12 C16 1.383(3) . ?
N11 C15 1.358(3) . ?
C13 C16 1.387(3) . ?
C13 C14 1.399(3) . ?
C13 H13 0.9500 . ?
C14 C15 1.355(3) . ?
C14 H14 0.9500 . ?
C15 H15 0.9500 . ?
C16 H16 0.9500 . ?
C2 N2 1.446(2) . ?
C2 H2A 0.9900 . ?
C2 H2B 0.9900 . ?
N2 C3 1.432(2) . ?
N2 C21 1.470(2) . ?
C21 C22 1.511(3) . ?
C21 H21A 0.9900 . ?
C21 H21B 0.9900 . ?
C22 N21 1.352(2) . ?
C22 C26 1.390(2) . ?
N21 C23 1.336(2) . ?
C23 C24 1.388(3) . ?
C23 H23 0.9500 . ?
C24 C25 1.385(3) . ?
C24 H24 0.9500 . ?
C25 C26 1.378(3) . ?
C25 H25 0.9500 . ?
C26 H26 0.9500 . ?
C3 N3 1.500(2) . ?
C3 H3A 0.9900 . ?
C3 H3B 0.9900 . ?
N3 C31 1.482(2) . ?
C31 C32 1.500(2) . ?
C31 H31A 0.9900 . ?
C31 H31B 0.9900 . ?
C32 N31 1.354(2) . ?
C32 C36 1.386(2) . ?
N31 C33 1.344(2) . ?
C33 C34 1.388(3) . ?
C33 H33 0.9500 . ?
C34 C35 1.381(3) . ?
C34 H34 0.9500 . ?
C35 C36 1.386(3) . ?
C35 H35 0.9500 . ?
C36 H36 0.9500 . ?
